data_4346599
loop_
_publ_author_name
'Hassanein, K.'
'Amo-Ochoa, P'
'G\'omez-Garc\'ia, C J'
'Delgado, S.'
'Castillo, O.'
'Oc\'on, P'
'Mart\'inez, J I'
'Perles, J.'
'Zamora, F.'

_publ_contact_author
;
 Pilar Amo-Ochoa. 
 Departamento de Quimica Inorganica. 
 Universidad Autonoma de Madrid.
 E-28049 Madrid, Spain
;
_publ_section_title
;
 Halo and Pseudohalo Cu(I)-Pyridinato Double Chains with Tunable Physical
 Properties.
;
_journal_issue 22
_journal_name_full 'Inorganic chemistry'
_journal_page_first 10738
_journal_page_last 10747
_journal_paper_doi 10.1021/acs.inorgchem.5b01754
_journal_volume 54
_journal_year 2015
_chemical_compound_source 'synthesis as described'
_chemical_formula_moiety 'C5 H5 Br Cu N3 O2'
_chemical_formula_structural 'C5 H5 Br Cu N3 O2'
_chemical_formula_sum 'C5 H5 Br Cu N3 O2'
_chemical_formula_weight 282.57
_chemical_name_systematic
;
catena-poly[(m3-bromide)(2-amino-5-nitropyridine)copper(I)] 
;
_space_group_IT_number 14
_space_group_name_Hall '-P 2ybc'
_space_group_name_H-M_alt 'P 1 21/c 1'
_symmetry_cell_setting monoclinic
_symmetry_Int_Tables_number 14
_symmetry_space_group_name_Hall '-P 2ybc'
_symmetry_space_group_name_H-M 'P 1 21/c 1'
_atom_sites_solution_hydrogens geom
_atom_sites_solution_primary direct
_atom_sites_solution_secondary difmap
_audit_creation_method SHELXL97
_cell_angle_alpha 90.00
_cell_angle_beta 92.565(3)
_cell_angle_gamma 90.00
_cell_formula_units_Z 4
_cell_length_a 3.78080(10)
_cell_length_b 7.2375(2)
_cell_length_c 28.8150(11)
_cell_measurement_reflns_used 4998
_cell_measurement_temperature 100(2)
_cell_measurement_theta_max 26.99
_cell_measurement_theta_min 2.23
_cell_volume 787.69(4)
_computing_cell_refinement IPDS
_computing_data_collection 'IPDS (Stoe & Cie, 2006)'
_computing_data_reduction IPDS
_computing_molecular_graphics 'Ortep-3 (Farrugia, 1997)'
_computing_publication_material 'WinGX (Farrugia, 1999)'
_computing_structure_refinement 'SHELXL-97 (Sheldrick, 1997)'
_computing_structure_solution 'Sir92 (Altomare et al., 1993)'
_diffrn_ambient_temperature 100(2)
_diffrn_measured_fraction_theta_full 0.989
_diffrn_measured_fraction_theta_max 0.989
_diffrn_measurement_device_type 'IPDS IT'
_diffrn_measurement_method \w
_diffrn_radiation_monochromator graphite
_diffrn_radiation_source 'fine-focus sealed tube'
_diffrn_radiation_type MoK\a
_diffrn_radiation_wavelength 0.71073
_diffrn_reflns_av_R_equivalents 0.0260
_diffrn_reflns_av_sigmaI/netI 0.0322
_diffrn_reflns_limit_h_max 4
_diffrn_reflns_limit_h_min -4
_diffrn_reflns_limit_k_max 9
_diffrn_reflns_limit_k_min -7
_diffrn_reflns_limit_l_max 36
_diffrn_reflns_limit_l_min -36
_diffrn_reflns_number 4998
_diffrn_reflns_theta_full 26.99
_diffrn_reflns_theta_max 26.99
_diffrn_reflns_theta_min 2.83
_diffrn_standards_decay_% 0
_diffrn_standards_interval_count 0
_diffrn_standards_interval_time 0
_diffrn_standards_number 0
_exptl_absorpt_coefficient_mu 7.802
_exptl_absorpt_correction_T_max 0.754
_exptl_absorpt_correction_T_min 0.597
_exptl_absorpt_correction_type integration
_exptl_absorpt_process_details
;
X-RED; Stoe & Cie, 2001
;
_exptl_crystal_colour red
_exptl_crystal_density_diffrn 2.383
_exptl_crystal_density_method 'not measured'
_exptl_crystal_description prism
_exptl_crystal_F_000 544
_exptl_crystal_size_max 0.12
_exptl_crystal_size_mid 0.06
_exptl_crystal_size_min 0.04
_refine_diff_density_max 0.920
_refine_diff_density_min -0.697
_refine_diff_density_rms 0.129
_refine_ls_extinction_method none
_refine_ls_goodness_of_fit_ref 1.374
_refine_ls_hydrogen_treatment constr
_refine_ls_matrix_type full
_refine_ls_number_parameters 109
_refine_ls_number_reflns 1704
_refine_ls_number_restraints 0
_refine_ls_restrained_S_all 1.374
_refine_ls_R_factor_all 0.0441
_refine_ls_R_factor_gt 0.0406
_refine_ls_shift/su_max 0.001
_refine_ls_shift/su_mean 0.000
_refine_ls_structure_factor_coef Fsqd
_refine_ls_weighting_details 'calc w=1/[\s^2^(Fo^2^)+(0.0161P)^2^+2.5056P] where P=(Fo^2^+2Fc^2^)/3'
_refine_ls_weighting_scheme calc
_refine_ls_wR_factor_gt 0.0789
_refine_ls_wR_factor_ref 0.0802
_reflns_number_gt 1602
_reflns_number_total 1704
_reflns_threshold_expression >2sigma(I)
_cod_data_source_file ic5b01754_si_002.cif
_cod_data_source_block compound-2
_cod_original_sg_symbol_H-M 'P 21/c'
_cod_database_code 4346599

loop_
_symmetry_equiv_pos_as_xyz
'x, y, z'
'-x, y+1/2, -z+1/2'
'-x, -y, -z'
'x, -y-1/2, z-1/2'

loop_
_atom_site_label
_atom_site_type_symbol
_atom_site_fract_x
_atom_site_fract_y
_atom_site_fract_z
_atom_site_U_iso_or_equiv
_atom_site_adp_type
_atom_site_occupancy
_atom_site_symmetry_multiplicity
_atom_site_calc_flag
_atom_site_refinement_flags
Br1 Br 1.24115(12) 0.24821(7) 0.513052(16) 0.01456(14) Uani 1 1 d .
Cu1 Cu 0.73984(16) 0.40770(9) 0.47346(2) 0.01688(16) Uani 1 1 d .
O1 O 0.1210(11) 0.8025(5) 0.33665(13) 0.0316(10) Uani 1 1 d .
O2 O 0.0813(11) 0.6492(5) 0.27204(12) 0.0276(9) Uani 1 1 d .
N2 N 0.8700(11) 0.0900(6) 0.40271(14) 0.0215(9) Uani 1 1 d .
H2A H 0.9273 0.1026 0.4318 0.026 Uiso 1 1 calc R
H2B H 0.9205 -0.0106 0.3886 0.026 Uiso 1 1 calc R
N5 N 0.1782(11) 0.6639(6) 0.31309(14) 0.0185(9) Uani 1 1 d .
C4 C 0.4373(13) 0.3519(7) 0.30944(16) 0.0157(10) Uani 1 1 d .
H4 H 0.3697 0.3433 0.2781 0.019 Uiso 1 1 calc R
N1 N 0.6316(10) 0.3815(5) 0.40426(13) 0.0139(8) Uani 1 1 d .
C3 C 0.6096(13) 0.2093(7) 0.33171(17) 0.0159(10) Uani 1 1 d .
H3 H 0.6643 0.1026 0.3155 0.019 Uiso 1 1 calc R
C2 C 0.7045(12) 0.2250(7) 0.37983(16) 0.0143(10) Uani 1 1 d .
C5 C 0.3648(12) 0.5111(7) 0.33481(16) 0.0138(10) Uani 1 1 d .
C6 C 0.4636(12) 0.5204(7) 0.38150(16) 0.0134(9) Uani 1 1 d .
H6 H 0.4117 0.6270 0.3979 0.016 Uiso 1 1 calc R

loop_
_atom_site_aniso_label
_atom_site_aniso_U_11
_atom_site_aniso_U_22
_atom_site_aniso_U_33
_atom_site_aniso_U_23
_atom_site_aniso_U_13
_atom_site_aniso_U_12
Br1 0.0152(2) 0.0122(2) 0.0162(2) 0.00306(19) -0.00092(17) -0.0002(2)
Cu1 0.0211(3) 0.0179(3) 0.0115(3) 0.0011(2) -0.0007(2) 0.0026(3)
O1 0.048(3) 0.020(2) 0.026(2) -0.0019(17) -0.0012(19) 0.0149(19)
O2 0.038(2) 0.028(2) 0.0156(18) 0.0025(16) -0.0067(16) 0.0078(18)
N2 0.031(2) 0.017(2) 0.017(2) -0.0009(18) -0.0001(18) 0.006(2)
N5 0.018(2) 0.019(2) 0.018(2) 0.0014(18) 0.0014(17) 0.0044(18)
C4 0.018(2) 0.017(3) 0.012(2) -0.001(2) 0.0000(18) -0.003(2)
N1 0.019(2) 0.011(2) 0.0121(19) 0.0026(16) 0.0007(16) -0.0002(17)
C3 0.020(2) 0.010(2) 0.018(2) -0.0030(19) 0.0024(19) -0.0002(19)
C2 0.014(2) 0.012(2) 0.018(2) 0.0018(19) 0.0030(18) -0.0055(19)
C5 0.015(2) 0.013(2) 0.014(2) 0.0024(19) 0.0017(18) -0.0021(19)
C6 0.014(2) 0.011(2) 0.015(2) 0.0009(19) 0.0031(18) -0.0007(18)

loop_
_atom_type_symbol
_atom_type_description
_atom_type_scat_dispersion_real
_atom_type_scat_dispersion_imag
_atom_type_scat_source
C C 0.0033 0.0016 'International Tables Vol C Tables 4.2.6.8 and 6.1.1.4'
H H 0.0000 0.0000 'International Tables Vol C Tables 4.2.6.8 and 6.1.1.4'
O O 0.0106 0.0060 'International Tables Vol C Tables 4.2.6.8 and 6.1.1.4'
Cu Cu 0.3201 1.2651 'International Tables Vol C Tables 4.2.6.8 and 6.1.1.4'
N N 0.0061 0.0033 'International Tables Vol C Tables 4.2.6.8 and 6.1.1.4'
Br Br -0.2901 2.4595 'International Tables Vol C Tables 4.2.6.8 and 6.1.1.4'

loop_
_geom_angle_atom_site_label_1
_geom_angle_atom_site_label_2
_geom_angle_atom_site_label_3
_geom_angle
_geom_angle_site_symmetry_1
_geom_angle_site_symmetry_3
Cu1 Br1 Cu1 67.88(3) . 3_766
Cu1 Br1 Cu1 98.72(3) . 1_655
Cu1 Br1 Cu1 66.52(3) 3_766 1_655
N1 Cu1 Br1 122.04(12) . .
N1 Cu1 Br1 104.32(11) . 3_766
Br1 Cu1 Br1 112.12(3) . 3_766
N1 Cu1 Br1 106.24(12) . 1_455
Br1 Cu1 Br1 98.72(3) . 1_455
Br1 Cu1 Br1 113.48(3) 3_766 1_455
N1 Cu1 Cu1 118.72(12) . 3_666
Br1 Cu1 Cu1 118.77(3) . 3_666
Br1 Cu1 Cu1 56.83(2) 3_766 3_666
Br1 Cu1 Cu1 56.66(2) 1_455 3_666
N1 Cu1 Cu1 133.88(12) . 3_766
Br1 Cu1 Cu1 57.17(2) . 3_766
Br1 Cu1 Cu1 54.95(2) 3_766 3_766
Br1 Cu1 Cu1 119.70(3) 1_455 3_766
Cu1 Cu1 Cu1 85.93(3) 3_666 3_766
C2 N2 H2A 120.0 . .
C2 N2 H2B 120.0 . .
H2A N2 H2B 120.0 . .
O2 N5 O1 123.2(4) . .
O2 N5 C5 118.1(4) . .
O1 N5 C5 118.6(4) . .
C3 C4 C5 118.6(4) . .
C3 C4 H4 120.7 . .
C5 C4 H4 120.7 . .
C6 N1 C2 118.0(4) . .
C6 N1 Cu1 118.7(3) . .
C2 N1 Cu1 123.2(3) . .
C4 C3 C2 119.5(4) . .
C4 C3 H3 120.3 . .
C2 C3 H3 120.3 . .
N2 C2 N1 117.2(4) . .
N2 C2 C3 121.4(4) . .
N1 C2 C3 121.4(4) . .
C6 C5 C4 119.9(4) . .
C6 C5 N5 119.5(4) . .
C4 C5 N5 120.6(4) . .
N1 C6 C5 122.7(4) . .
N1 C6 H6 118.7 . .
C5 C6 H6 118.7 . .

loop_
_geom_bond_atom_site_label_1
_geom_bond_atom_site_label_2
_geom_bond_distance
_geom_bond_site_symmetry_2
Br1 Cu1 2.4561(7) .
Br1 Cu1 2.5210(8) 3_766
Br1 Cu1 2.5261(8) 1_655
Cu1 N1 2.027(4) .
Cu1 Br1 2.5210(8) 3_766
Cu1 Br1 2.5260(8) 1_455
Cu1 Cu1 2.7678(12) 3_666
Cu1 Cu1 2.7793(12) 3_766
O1 N5 1.235(6) .
O2 N5 1.227(5) .
N2 C2 1.321(6) .
N2 H2A 0.8600 .
N2 H2B 0.8600 .
N5 C5 1.440(6) .
C4 C3 1.365(7) .
C4 C5 1.399(7) .
C4 H4 0.9300 .
N1 C6 1.344(6) .
N1 C2 1.368(6) .
C3 C2 1.421(7) .
C3 H3 0.9300 .
C5 C6 1.382(6) .
C6 H6 0.9300 .

loop_
_geom_hbond_atom_site_label_D
_geom_hbond_atom_site_label_H
_geom_hbond_atom_site_label_A
_geom_hbond_distance_DH
_geom_hbond_distance_HA
_geom_hbond_distance_DA
_geom_hbond_angle_DHA
_geom_hbond_site_symmetry_A
N2 H2A Br1 0.86 2.79 3.604(4) 159.7 .
N2 H2A Br1 0.86 3.08 3.486(4) 111.5 3_756
N2 H2B O1 0.86 2.18 3.002(6) 160.5 1_645
C4 H4 O2 0.93 2.94 3.370(6) 109.9 2_645
C4 H4 O2 0.93 2.60 3.331(6) 136.2 2_545
C6 H6 Br1 0.93 2.97 3.603(5) 126.5 3_766
